data_7211935
loop_
_publ_author_name
'Callear, Samantha K.'
'Hursthouse, Michael B.'
'Threlfall, Terence L.'

_publ_section_title
;
 A systematic study of the crystallisation products of a series of
 dicarboxylic acids with imidazole derivatives
;
_journal_issue 3
_journal_name_full CrystEngComm
_journal_page_first 898
_journal_paper_doi 10.1039/b917191f
_journal_volume 12
_journal_year 2010
_chemical_formula_sum 'C12 H20 N2 O4'
_chemical_formula_weight 256.30
_chemical_name_common 'Suberic acid & 2-methylimidazole'
_chemical_name_systematic
;
Suberic acid & 2-methylimidazole
;
_space_group_IT_number 2
_symmetry_cell_setting triclinic
_symmetry_space_group_name_Hall '-P 1'
_symmetry_space_group_name_H-M 'P -1'
_atom_sites_solution_hydrogens geom
_atom_sites_solution_primary direct
_atom_sites_solution_secondary difmap
_audit_creation_method SHELXL-97
_cell_angle_alpha 76.546(3)
_cell_angle_beta 80.396(2)
_cell_angle_gamma 76.933(3)
_cell_formula_units_Z 2
_cell_length_a 7.3683(4)
_cell_length_b 9.0497(3)
_cell_length_c 10.7486(5)
_cell_measurement_reflns_used 2981
_cell_measurement_temperature 120(2)
_cell_measurement_theta_max 27.48
_cell_measurement_theta_min 0.41
_cell_volume 674.05(5)
_computing_cell_refinement 'DENZO (Otwinowski & Minor, 1997) & COLLECT (Hooft, R.W.W., 1998)'
_computing_data_collection 'COLLECT (Hooft, R.W.W., 1998)'
_computing_data_reduction 'DENZO (Otwinowski & Minor, 1997) & COLLECT (Hooft, R.W.W., 1998)'
_computing_structure_refinement 'SHELXL-97 (Sheldrick, 1997)'
_diffrn_ambient_temperature 120(2)
_diffrn_detector_area_resol_mean 9.091
_diffrn_measured_fraction_theta_full 0.996
_diffrn_measured_fraction_theta_max 0.996
_diffrn_measurement_device_type 'Bruker-Nonius 95mm CCD camera on \k-goniostat'
_diffrn_measurement_method '\f & \w scans'
_diffrn_radiation_monochromator '10cm confocal mirrors'
_diffrn_radiation_source 'Bruker-Nonius FR591 rotating anode'
_diffrn_radiation_type MoK\a
_diffrn_radiation_wavelength 0.71073
_diffrn_reflns_av_R_equivalents 0.0754
_diffrn_reflns_av_sigmaI/netI 0.0659
_diffrn_reflns_limit_h_max 9
_diffrn_reflns_limit_h_min -9
_diffrn_reflns_limit_k_max 11
_diffrn_reflns_limit_k_min -11
_diffrn_reflns_limit_l_max 13
_diffrn_reflns_limit_l_min -13
_diffrn_reflns_number 14400
_diffrn_reflns_theta_full 27.48
_diffrn_reflns_theta_max 27.48
_diffrn_reflns_theta_min 3.27
_exptl_absorpt_coefficient_mu 0.095
_exptl_absorpt_correction_T_max 0.9981
_exptl_absorpt_correction_T_min 0.9915
_exptl_absorpt_correction_type multi-scan
_exptl_absorpt_process_details 'SADABS V2.10 (Sheldrick, G.M., 2003)'
_exptl_crystal_colour colourless
_exptl_crystal_density_diffrn 1.263
_exptl_crystal_density_method 'not measured'
_exptl_crystal_description fragment
_exptl_crystal_F_000 276
_exptl_crystal_size_max 0.09
_exptl_crystal_size_mid 0.07
_exptl_crystal_size_min 0.02
_refine_diff_density_max 0.169
_refine_diff_density_min -0.196
_refine_diff_density_rms 0.038
_refine_ls_extinction_coef 0.055(7)
_refine_ls_extinction_expression Fc^*^=kFc[1+0.001xFc^2^\l^3^/sin(2\q)]^-1/4^
_refine_ls_extinction_method SHELXL
_refine_ls_goodness_of_fit_ref 1.035
_refine_ls_hydrogen_treatment mixed
_refine_ls_matrix_type full
_refine_ls_number_parameters 203
_refine_ls_number_reflns 3090
_refine_ls_number_restraints 0
_refine_ls_restrained_S_all 1.035
_refine_ls_R_factor_all 0.1074
_refine_ls_R_factor_gt 0.0574
_refine_ls_shift/su_max 0.043
_refine_ls_shift/su_mean 0.005
_refine_ls_structure_factor_coef Fsqd
_refine_ls_weighting_details 'calc w=1/[\s^2^(Fo^2^)+(0.0343P)^2^+0.2653P] where P=(Fo^2^+2Fc^2^)/3'
_refine_ls_weighting_scheme calc
_refine_ls_wR_factor_gt 0.1098
_refine_ls_wR_factor_ref 0.1281
_reflns_number_gt 1951
_reflns_number_total 3090
_reflns_threshold_expression >2sigma(I)
_cod_data_source_file b917191f.txt
_cod_data_source_block 8
_cod_depositor_comments
;
The following automatic conversions were performed:

'_symmetry_cell_setting' value 'Triclinic' changed to 'triclinic'
according to /home/saulius/struct/CIF-dictionaries/cif_core.dic
dictionary named 'cif_core.dic' version 2.4.2 from 2011-04-26.

Automatic conversion script
Id: cif_fix_values 1891 2012-01-12 08:04:46Z andrius 
;
_cod_original_sg_symbol_H-M P-1
_cod_database_code 7211935

loop_
_symmetry_equiv_pos_as_xyz
'x, y, z'
'-x, -y, -z'

loop_
_atom_site_label
_atom_site_type_symbol
_atom_site_fract_x
_atom_site_fract_y
_atom_site_fract_z
_atom_site_U_iso_or_equiv
_atom_site_adp_type
_atom_site_occupancy
_atom_site_symmetry_multiplicity
_atom_site_calc_flag
_atom_site_refinement_flags
_atom_site_disorder_assembly
_atom_site_disorder_group
C8 C 0.426(3) 0.828(3) 0.682(3) 0.059(6) Uani 0.41(6) 1 d P A 1
O8A O 0.344(5) 0.735(3) 0.785(3) 0.047(4) Uani 0.41(6) 1 d P A 1
H8 H 0.3120 0.7813 0.8467 0.071 Uiso 0.41(6) 1 calc PR A 1
O8B O 0.391(6) 0.9631(14) 0.6903(12) 0.059(5) Uani 0.41(6) 1 d P A 1
C9 C 0.4268(17) 0.8185(14) 0.7011(15) 0.029(3) Uani 0.59(6) 1 d P A 2
O9A O 0.371(4) 0.7290(19) 0.803(2) 0.053(4) Uani 0.59(6) 1 d P A 2
H9 H 0.3356 0.7787 0.8629 0.080 Uiso 0.59(6) 1 calc PR A 2
O9B O 0.473(4) 0.940(2) 0.7005(16) 0.069(3) Uani 0.59(6) 1 d P A 2
C1 C 0.1789(3) 0.7601(2) 0.09026(18) 0.0361(5) Uani 1 1 d . . .
C2 C 0.1123(3) 0.8189(2) 0.21369(18) 0.0382(5) Uani 1 1 d . . .
H2A H -0.0028 0.8993 0.2013 0.046 Uiso 1 1 calc R . .
H2B H 0.2094 0.8689 0.2309 0.046 Uiso 1 1 calc R . .
C3 C 0.0705(3) 0.6955(2) 0.33110(18) 0.0422(5) Uani 1 1 d . . .
H3B H 0.1829 0.6117 0.3407 0.051 Uiso 1 1 calc R . .
H3A H -0.0326 0.6501 0.3166 0.051 Uiso 1 1 calc R . .
C4 C 0.0151(3) 0.7559(2) 0.45605(19) 0.0470(5) Uani 1 1 d . . .
H4A H -0.0235 0.6717 0.5254 0.056 Uiso 1 1 calc R . .
H4B H -0.0956 0.8413 0.4452 0.056 Uiso 1 1 calc R . .
C5 C 0.1680(3) 0.8149(2) 0.49948(18) 0.0418(5) Uani 1 1 d . . .
H5A H 0.2099 0.8968 0.4293 0.050 Uiso 1 1 calc R . .
H5B H 0.1136 0.8625 0.5749 0.050 Uiso 1 1 calc R . .
C6 C 0.3373(3) 0.6906(2) 0.5352(2) 0.0449(5) Uani 1 1 d . A .
H6A H 0.3915 0.6425 0.4599 0.054 Uiso 1 1 calc R . .
H6B H 0.2956 0.6090 0.6058 0.054 Uiso 1 1 calc R . .
C7 C 0.4897(3) 0.7502(2) 0.5776(2) 0.0465(5) Uani 1 1 d . . .
H7B H 0.5923 0.6617 0.6027 0.056 Uiso 1 1 calc R A 1
H7A H 0.5423 0.8223 0.5034 0.056 Uiso 1 1 calc R A 1
O1A O 0.1811(2) 0.62346(15) 0.08931(14) 0.0562(5) Uani 1 1 d . . .
O1B O 0.2296(2) 0.85766(15) -0.00895(12) 0.0464(4) Uani 1 1 d . . .
C22 C 0.2291(3) 1.2629(2) 0.03459(19) 0.0396(5) Uani 1 1 d . . .
C24 C 0.3745(3) 1.3620(2) -0.1512(2) 0.0470(5) Uani 1 1 d . . .
H24 H 0.4288 1.4332 -0.2185 0.056 Uiso 1 1 calc R . .
C25 C 0.3677(3) 1.2160(2) -0.1534(2) 0.0458(5) Uani 1 1 d . . .
H25 H 0.4165 1.1640 -0.2227 0.055 Uiso 1 1 calc R . .
C26 C 0.1276(4) 1.2484(3) 0.1656(2) 0.0605(7) Uani 1 1 d . . .
H26A H 0.1029 1.3484 0.1921 0.091 Uiso 1 1 calc R . .
H26B H 0.2039 1.1701 0.2254 0.091 Uiso 1 1 calc R . .
H26C H 0.0083 1.2172 0.1665 0.091 Uiso 1 1 calc R . .
N21 N 0.2777(2) 1.15581(19) -0.03736(16) 0.0421(4) Uani 1 1 d . . .
N23 N 0.2884(2) 1.38890(18) -0.03384(16) 0.0411(4) Uani 1 1 d . . .
H21 H 0.257(3) 1.056(3) -0.015(2) 0.056(6) Uiso 1 1 d . . .
H23 H 0.265(3) 1.479(3) -0.005(2) 0.067(7) Uiso 1 1 d . . .

loop_
_atom_site_aniso_label
_atom_site_aniso_U_11
_atom_site_aniso_U_22
_atom_site_aniso_U_33
_atom_site_aniso_U_23
_atom_site_aniso_U_13
_atom_site_aniso_U_12
C8 0.064(9) 0.070(11) 0.044(8) 0.020(7) -0.028(7) -0.033(8)
O8A 0.071(7) 0.058(7) 0.023(5) -0.017(4) 0.001(6) -0.030(5)
O8B 0.110(13) 0.025(4) 0.042(3) -0.006(2) -0.007(5) -0.018(5)
C9 0.042(5) 0.024(4) 0.024(4) -0.013(4) -0.003(3) -0.005(3)
O9A 0.091(8) 0.036(3) 0.037(6) -0.011(3) -0.003(5) -0.021(3)
O9B 0.094(8) 0.056(4) 0.067(4) -0.025(3) 0.010(4) -0.036(5)
C1 0.0457(12) 0.0315(10) 0.0352(11) -0.0091(8) -0.0074(9) -0.0114(8)
C2 0.0497(12) 0.0337(10) 0.0349(11) -0.0120(8) -0.0046(9) -0.0107(9)
C3 0.0527(13) 0.0411(11) 0.0368(11) -0.0069(9) -0.0075(10) -0.0166(9)
C4 0.0512(13) 0.0536(12) 0.0356(11) -0.0071(9) -0.0010(10) -0.0141(10)
C5 0.0552(13) 0.0391(11) 0.0315(11) -0.0121(8) -0.0045(9) -0.0052(9)
C6 0.0597(14) 0.0402(11) 0.0373(11) -0.0161(9) -0.0085(10) -0.0042(10)
C7 0.0485(13) 0.0508(12) 0.0401(12) -0.0166(10) 0.0003(10) -0.0064(10)
O1A 0.0926(12) 0.0344(8) 0.0477(9) -0.0176(6) 0.0054(8) -0.0252(8)
O1B 0.0769(11) 0.0346(7) 0.0307(8) -0.0078(6) -0.0014(7) -0.0195(7)
C22 0.0449(12) 0.0336(10) 0.0439(12) -0.0093(8) -0.0120(10) -0.0086(9)
C24 0.0607(14) 0.0389(11) 0.0432(12) -0.0100(9) -0.0028(11) -0.0143(10)
C25 0.0575(14) 0.0392(11) 0.0450(13) -0.0167(9) -0.0044(11) -0.0108(10)
C26 0.0766(18) 0.0562(14) 0.0519(15) -0.0133(11) -0.0003(13) -0.0224(13)
N21 0.0545(11) 0.0274(9) 0.0491(11) -0.0103(7) -0.0118(9) -0.0108(8)
N23 0.0566(11) 0.0279(9) 0.0440(10) -0.0118(7) -0.0117(8) -0.0100(8)

loop_
_atom_type_symbol
_atom_type_description
_atom_type_scat_dispersion_real
_atom_type_scat_dispersion_imag
_atom_type_scat_source
C C 0.0033 0.0016 'International Tables Vol C Tables 4.2.6.8 and 6.1.1.4'
H H 0.0000 0.0000 'International Tables Vol C Tables 4.2.6.8 and 6.1.1.4'
N N 0.0061 0.0033 'International Tables Vol C Tables 4.2.6.8 and 6.1.1.4'
O O 0.0106 0.0060 'International Tables Vol C Tables 4.2.6.8 and 6.1.1.4'

loop_
_geom_angle_atom_site_label_1
_geom_angle_atom_site_label_2
_geom_angle_atom_site_label_3
_geom_angle
O8B C8 O8A 113(3)
O8B C8 C7 134(3)
O8A C8 C7 110.8(19)
O9B C9 O9A 123.4(14)
O9B C9 C7 117.0(12)
O9A C9 C7 117.4(11)
C9 O9A H9 109.5
O1A C1 O1B 123.65(18)
O1A C1 C2 119.52(17)
O1B C1 C2 116.83(15)
C1 C2 C3 114.74(15)
C1 C2 H2A 108.6
C3 C2 H2A 108.6
C1 C2 H2B 108.6
C3 C2 H2B 108.6
H2A C2 H2B 107.6
C2 C3 C4 113.73(16)
C2 C3 H3B 108.8
C4 C3 H3B 108.8
C2 C3 H3A 108.8
C4 C3 H3A 108.8
H3B C3 H3A 107.7
C3 C4 C5 115.27(17)
C3 C4 H4A 108.5
C5 C4 H4A 108.5
C3 C4 H4B 108.5
C5 C4 H4B 108.5
H4A C4 H4B 107.5
C6 C5 C4 114.03(16)
C6 C5 H5A 108.7
C4 C5 H5A 108.7
C6 C5 H5B 108.7
C4 C5 H5B 108.7
H5A C5 H5B 107.6
C5 C6 C7 113.79(16)
C5 C6 H6A 108.8
C7 C6 H6A 108.8
C5 C6 H6B 108.8
C7 C6 H6B 108.8
H6A C6 H6B 107.7
C8 C7 C6 114.0(10)
C8 C7 C9 5.9(16)
C6 C7 C9 114.1(5)
C8 C7 H7B 108.8
C6 C7 H7B 108.8
C9 C7 H7B 103.6
C8 C7 H7A 108.7
C6 C7 H7A 108.8
C9 C7 H7A 113.6
H7B C7 H7A 107.6
N23 C22 N21 107.26(18)
N23 C22 C26 125.26(18)
N21 C22 C26 127.48(18)
C25 C24 N23 106.90(19)
C25 C24 H24 126.5
N23 C24 H24 126.5
C24 C25 N21 107.12(19)
C24 C25 H25 126.4
N21 C25 H25 126.4
C22 C26 H26A 109.5
C22 C26 H26B 109.5
H26A C26 H26B 109.5
C22 C26 H26C 109.5
H26A C26 H26C 109.5
H26B C26 H26C 109.5
C22 N21 C25 109.20(16)
C22 N21 H21 127.1(14)
C25 N21 H21 123.7(14)
C22 N23 C24 109.51(16)
C22 N23 H23 122.4(15)
C24 N23 H23 127.9(15)

loop_
_geom_bond_atom_site_label_1
_geom_bond_atom_site_label_2
_geom_bond_distance
C8 O8B 1.21(2)
C8 O8A 1.36(4)
C8 C7 1.42(2)
O8A H8 0.8400
C9 O9B 1.220(15)
C9 O9A 1.27(3)
C9 C7 1.551(11)
O9A H9 0.8400
C1 O1A 1.235(2)
C1 O1B 1.278(2)
C1 C2 1.509(3)
C2 C3 1.518(3)
C2 H2A 0.9900
C2 H2B 0.9900
C3 C4 1.525(3)
C3 H3B 0.9900
C3 H3A 0.9900
C4 C5 1.529(3)
C4 H4A 0.9900
C4 H4B 0.9900
C5 C6 1.514(3)
C5 H5A 0.9900
C5 H5B 0.9900
C6 C7 1.523(3)
C6 H6A 0.9900
C6 H6B 0.9900
C7 H7B 0.9900
C7 H7A 0.9900
C22 N23 1.327(2)
C22 N21 1.329(2)
C22 C26 1.472(3)
C24 C25 1.340(3)
C24 N23 1.363(3)
C24 H24 0.9500
C25 N21 1.365(3)
C25 H25 0.9500
C26 H26A 0.9800
C26 H26B 0.9800
C26 H26C 0.9800
N21 H21 0.92(2)
N23 H23 0.91(2)

loop_
_geom_hbond_atom_site_label_D
_geom_hbond_atom_site_label_H
_geom_hbond_atom_site_label_A
_geom_hbond_distance_DH
_geom_hbond_distance_HA
_geom_hbond_distance_DA
_geom_hbond_angle_DHA
_geom_hbond_site_symmetry_A
N21 H21 O1B 0.92(2) 1.84(2) 2.741(2) 167(2) .
O9A H9 O1B 0.84 1.69 2.52(2) 168.6 1_556
O8A H8 O1B 0.84 1.80 2.64(3) 172.1 1_556
N23 H23 O1A 0.91(2) 1.78(3) 2.661(2) 163(2) 1_565
